data_2205883
loop_
_publ_author_name
'Brown, Michael D.'
'Levason, William'
'Webster, Michael'

_publ_section_title Bis(nitrato-\k^2^<i>O,O</i>')(1,4,7,10,13-pentaoxacyclopentadecane)calcium(II)
_journal_issue 6
_journal_name_full 'Acta Crystallographica Section E'
_journal_page_first m1015
_journal_page_last m1017
_journal_paper_doi 10.1107/S1600536805012973
_journal_volume 61
_journal_year 2005
_chemical_formula_iupac '[Ca (N O3)2 (C10 H20 O5)]'
_chemical_formula_moiety 'C10 H20 Ca N2 O11'
_chemical_formula_sum 'C10 H20 Ca N2 O11'
_chemical_formula_weight 384.36
_chemical_name_common 'calcium nitrate(15-crown-5)'
_chemical_name_systematic
;
Bis(nitrato-\k^2^O,O')(1,4,7,10,13-pentaoxacyclopentadecane)calcium(II)
;
_space_group_IT_number 29
_symmetry_cell_setting orthorhombic
_symmetry_space_group_name_Hall 'P 2c -2ac'
_symmetry_space_group_name_H-M 'P c a 21'
_atom_sites_solution_hydrogens geom
_atom_sites_solution_primary direct
_atom_sites_solution_secondary difmap
_audit_creation_method 'SHELXL-97 + hand edit'
_cell_angle_alpha 90.00
_cell_angle_beta 90.00
_cell_angle_gamma 90.00
_cell_formula_units_Z 8
_cell_length_a 15.1940(15)
_cell_length_b 15.908(3)
_cell_length_c 13.227(2)
_cell_measurement_reflns_used 3946
_cell_measurement_temperature 120(2)
_cell_measurement_theta_max 27.5
_cell_measurement_theta_min 2.9
_cell_volume 3197.0(8)
_computing_cell_refinement 'COLLECT and DENZO'
_computing_data_collection 'COLLECT (Hooft, 1998) and DENZO (Otwinowski & Minor, 1997)'
_computing_data_reduction 'COLLECT and DENZO'
_computing_molecular_graphics 'ORTEPII (Johnson, 1976)'
_computing_publication_material SHELXL97
_computing_structure_refinement 'SHELXL97 (Sheldrick, 1997)'
_computing_structure_solution 'SHELXS97 (Sheldrick, 1997)'
_diffrn_ambient_temperature 120(2)
_diffrn_measured_fraction_theta_full 0.992
_diffrn_measured_fraction_theta_max 0.992
_diffrn_measurement_device_type 'Nonius KappaCCD'
_diffrn_measurement_method '\f and \w'
_diffrn_radiation_monochromator graphite
_diffrn_radiation_source 'Nonius rotating anode'
_diffrn_radiation_type MoK\a
_diffrn_radiation_wavelength 0.71073
_diffrn_reflns_av_R_equivalents 0.0585
_diffrn_reflns_av_sigmaI/netI 0.0609
_diffrn_reflns_limit_h_max 19
_diffrn_reflns_limit_h_min -18
_diffrn_reflns_limit_k_max 18
_diffrn_reflns_limit_k_min -20
_diffrn_reflns_limit_l_max 14
_diffrn_reflns_limit_l_min -17
_diffrn_reflns_number 24234
_diffrn_reflns_theta_full 27.50
_diffrn_reflns_theta_max 27.50
_diffrn_reflns_theta_min 2.97
_diffrn_standards_number 0
_exptl_absorpt_coefficient_mu 0.454
_exptl_absorpt_correction_T_max 0.986
_exptl_absorpt_correction_T_min 0.814
_exptl_absorpt_correction_type multi-scan
_exptl_absorpt_process_details '(SADABS; Sheldrick, 2003)'
_exptl_crystal_colour colourless
_exptl_crystal_density_diffrn 1.597
_exptl_crystal_density_method 'not measured'
_exptl_crystal_description plate
_exptl_crystal_F_000 1616
_exptl_crystal_size_max 0.22
_exptl_crystal_size_mid 0.17
_exptl_crystal_size_min 0.03
_refine_diff_density_max 0.255
_refine_diff_density_min -0.330
_refine_ls_abs_structure_details 'Flack (1983), 2675 Friedel pairs'
_refine_ls_abs_structure_Flack 0.48(3)
_refine_ls_extinction_method none
_refine_ls_goodness_of_fit_ref 1.030
_refine_ls_hydrogen_treatment constr
_refine_ls_matrix_type full
_refine_ls_number_parameters 435
_refine_ls_number_reflns 6509
_refine_ls_number_restraints 3
_refine_ls_restrained_S_all 1.030
_refine_ls_R_factor_all 0.0516
_refine_ls_R_factor_gt 0.0402
_refine_ls_shift/su_max 0.000
_refine_ls_shift/su_mean 0.000
_refine_ls_structure_factor_coef Fsqd
_refine_ls_weighting_details 'w = 1/[\s^2^(Fo^2^)+(0.0324P)^2^+0.774P] where P = (Fo^2^+2Fc^2^)/3'
_refine_ls_weighting_scheme calc
_refine_ls_wR_factor_gt 0.0832
_refine_ls_wR_factor_ref 0.0887
_reflns_number_gt 5672
_reflns_number_total 6509
_reflns_threshold_expression I>2\s(I)
_cod_data_source_file cf6421.cif
_cod_data_source_block I
_cod_original_cell_volume 3197.1(8)
_cod_database_code 2205883
_cod_database_fobs_code 2205883

loop_
_symmetry_equiv_pos_as_xyz
'x, y, z'
'-x, -y, z+1/2'
'x+1/2, -y, z'
'-x+1/2, y, z+1/2'

loop_
_atom_site_label
_atom_site_fract_x
_atom_site_fract_y
_atom_site_fract_z
_atom_site_U_iso_or_equiv
_atom_site_adp_type
_atom_site_calc_flag
_atom_site_refinement_flags
_atom_site_occupancy
_atom_site_type_symbol
Ca1 0.05736(3) 0.57918(4) 0.63467(4) 0.01992(13) Uani d . 1 Ca
Ca2 0.07350(3) 0.06744(4) 0.68675(4) 0.02071(13) Uani d . 1 Ca
O1 0.06629(12) 0.66896(13) 0.79072(16) 0.0244(5) Uani d . 1 O
O2 -0.03808(12) 0.71183(12) 0.63316(17) 0.0264(4) Uani d . 1 O
O3 -0.10165(12) 0.55365(12) 0.60764(16) 0.0246(5) Uani d . 1 O
O4 0.00142(11) 0.45523(14) 0.72796(15) 0.0239(5) Uani d . 1 O
O5 0.16019(12) 0.52707(13) 0.77065(15) 0.0246(4) Uani d . 1 O
O6 0.08852(12) 0.15369(13) 0.52612(16) 0.0258(5) Uani d . 1 O
O7 -0.00591(12) 0.20987(13) 0.68624(17) 0.0297(5) Uani d . 1 O
O8 -0.08743(12) 0.06023(13) 0.70818(18) 0.0286(5) Uani d . 1 O
O9 0.00423(11) -0.05636(13) 0.60148(15) 0.0229(4) Uani d . 1 O
O10 0.16604(12) 0.00232(13) 0.55007(16) 0.0248(4) Uani d . 1 O
C1 0.0368(2) 0.75372(19) 0.7780(2) 0.0297(7) Uani d . 1 C
H1A 0.0781 0.7853 0.7343 0.0332(13) Uiso calc R 1 H
H1B 0.0332 0.7824 0.8443 0.0332(13) Uiso calc R 1 H
C2 -0.0519(2) 0.7492(2) 0.7301(2) 0.0308(7) Uani d . 1 C
H2A -0.0922 0.7143 0.7714 0.0332(13) Uiso calc R 1 H
H2B -0.0775 0.8061 0.7230 0.0332(13) Uiso calc R 1 H
C3 -0.1181(2) 0.6982(2) 0.5775(3) 0.0355(8) Uani d . 1 C
H3A -0.1044 0.6922 0.5047 0.0332(13) Uiso calc R 1 H
H3B -0.1574 0.7474 0.5857 0.0332(13) Uiso calc R 1 H
C4 -0.16399(18) 0.6209(2) 0.6141(3) 0.0322(8) Uani d . 1 C
H4A -0.1839 0.6284 0.6848 0.0332(13) Uiso calc R 1 H
H4B -0.2160 0.6087 0.5714 0.0332(13) Uiso calc R 1 H
C5 -0.13424(17) 0.47439(18) 0.6444(3) 0.0253(6) Uani d . 1 C
H5A -0.1206 0.4295 0.5950 0.0332(13) Uiso calc R 1 H
H5B -0.1990 0.4773 0.6524 0.0332(13) Uiso calc R 1 H
C6 -0.09226(17) 0.4543(2) 0.7442(2) 0.0248(7) Uani d . 1 C
H6A -0.1090 0.4968 0.7954 0.0332(13) Uiso calc R 1 H
H6B -0.1115 0.3983 0.7682 0.0332(13) Uiso calc R 1 H
C7 0.05164(19) 0.4206(2) 0.8107(2) 0.0270(7) Uani d . 1 C
H7A 0.0415 0.3593 0.8162 0.0332(13) Uiso calc R 1 H
H7B 0.0344 0.4474 0.8753 0.0332(13) Uiso calc R 1 H
C8 0.14598(19) 0.4382(2) 0.7877(2) 0.0267(7) Uani d . 1 C
H8A 0.1830 0.4191 0.8449 0.0332(13) Uiso calc R 1 H
H8B 0.1638 0.4063 0.7268 0.0332(13) Uiso calc R 1 H
C9 0.16558(19) 0.5742(2) 0.8640(2) 0.0296(7) Uani d . 1 C
H9A 0.2242 0.5667 0.8954 0.0332(13) Uiso calc R 1 H
H9B 0.1202 0.5546 0.9122 0.0332(13) Uiso calc R 1 H
C10 0.15087(19) 0.6645(2) 0.8381(2) 0.0313(7) Uani d . 1 C
H10A 0.1520 0.6995 0.9000 0.0332(13) Uiso calc R 1 H
H10B 0.1972 0.6847 0.7915 0.0332(13) Uiso calc R 1 H
C11 0.0744(2) 0.2423(2) 0.5396(3) 0.0326(7) Uani d . 1 C
H11A 0.0740 0.2712 0.4733 0.0332(13) Uiso calc R 1 H
H11B 0.1219 0.2668 0.5815 0.0332(13) Uiso calc R 1 H
C12 -0.0122(2) 0.2524(2) 0.5906(3) 0.0339(7) Uani d . 1 C
H12A -0.0254 0.3127 0.6010 0.0332(13) Uiso calc R 1 H
H12B -0.0596 0.2274 0.5490 0.0332(13) Uiso calc R 1 H
C13 -0.0875(2) 0.2044(2) 0.7390(3) 0.0401(9) Uani d . 1 C
H13A -0.1204 0.2577 0.7303 0.0332(13) Uiso calc R 1 H
H13B -0.0759 0.1968 0.8120 0.0332(13) Uiso calc R 1 H
C14 -0.14260(19) 0.1328(2) 0.7013(3) 0.0353(8) Uani d . 1 C
H14A -0.1958 0.1258 0.7437 0.0332(13) Uiso calc R 1 H
H14B -0.1611 0.1426 0.6305 0.0332(13) Uiso calc R 1 H
C15 -0.12943(17) -0.01721(18) 0.6792(3) 0.0264(6) Uani d . 1 C
H15A -0.1931 -0.0075 0.6684 0.0332(13) Uiso calc R 1 H
H15B -0.1226 -0.0593 0.7337 0.0332(13) Uiso calc R 1 H
C16 -0.08866(18) -0.0496(2) 0.5839(2) 0.0248(6) Uani d . 1 C
H16A -0.1135 -0.1052 0.5665 0.0332(13) Uiso calc R 1 H
H16B -0.1004 -0.0105 0.5273 0.0332(13) Uiso calc R 1 H
C17 0.04986(19) -0.0988(2) 0.5207(2) 0.0275(7) Uani d . 1 C
H17A 0.0327 -0.0748 0.4545 0.0332(13) Uiso calc R 1 H
H17B 0.0355 -0.1595 0.5209 0.0332(13) Uiso calc R 1 H
C18 0.14651(19) -0.0858(2) 0.5393(2) 0.0278(7) Uani d . 1 C
H18A 0.1642 -0.1160 0.6016 0.0332(13) Uiso calc R 1 H
H18B 0.1806 -0.1093 0.4821 0.0332(13) Uiso calc R 1 H
C19 0.1708(2) 0.0438(2) 0.4544(2) 0.0307(7) Uani d . 1 C
H19A 0.1203 0.0272 0.4115 0.0332(13) Uiso calc R 1 H
H19B 0.2259 0.0281 0.4191 0.0332(13) Uiso calc R 1 H
C20 0.16898(19) 0.1361(2) 0.4732(2) 0.0311(7) Uani d . 1 C
H20A 0.2203 0.1532 0.5145 0.0332(13) Uiso calc R 1 H
H20B 0.1708 0.1672 0.4084 0.0332(13) Uiso calc R 1 H
N1 0.15064(15) 0.69136(16) 0.50441(19) 0.0256(6) Uani d . 1 N
N2 0.12184(16) 0.45287(16) 0.49052(19) 0.0245(5) Uani d U 1 N
N3 0.17255(16) 0.19009(16) 0.7974(2) 0.0286(6) Uani d U 1 N
N4 0.12030(15) -0.05703(16) 0.83964(19) 0.0236(5) Uani d . 1 N
O11 0.17180(14) 0.68333(15) 0.59664(17) 0.0336(5) Uani d . 1 O
O12 0.08380(13) 0.65180(14) 0.47334(16) 0.0291(5) Uani d . 1 O
O13 0.19341(14) 0.73635(15) 0.44738(18) 0.0380(6) Uani d . 1 O
O14 0.03969(13) 0.46190(14) 0.50064(18) 0.0309(5) Uani d . 1 O
O15 0.17028(13) 0.49595(15) 0.54919(18) 0.0338(5) Uani d . 1 O
O16 0.15427(14) 0.40636(14) 0.42598(17) 0.0318(5) Uani d U 1 O
O17 0.19799(13) 0.16340(14) 0.71155(16) 0.0309(5) Uani d . 1 O
O18 0.11277(14) 0.14898(14) 0.84208(17) 0.0317(5) Uani d U 1 O
O19 0.20596(14) 0.25334(14) 0.83513(18) 0.0390(6) Uani d . 1 O
O20 0.17272(13) -0.03119(15) 0.77149(16) 0.0297(5) Uani d . 1 O
O21 0.04135(13) -0.03286(14) 0.83236(17) 0.0277(5) Uani d . 1 O
O22 0.14603(14) -0.10248(15) 0.90865(17) 0.0327(5) Uani d . 1 O

loop_
_atom_site_aniso_label
_atom_site_aniso_U_11
_atom_site_aniso_U_22
_atom_site_aniso_U_33
_atom_site_aniso_U_12
_atom_site_aniso_U_13
_atom_site_aniso_U_23
Ca1 0.0196(2) 0.0212(3) 0.0190(3) -0.0011(2) -0.0005(2) 0.0005(2)
Ca2 0.0211(3) 0.0220(3) 0.0190(3) -0.0021(2) 0.0007(2) -0.0015(3)
O1 0.0248(10) 0.0232(12) 0.0253(11) -0.0018(8) -0.0037(8) -0.0003(9)
O2 0.0281(10) 0.0234(11) 0.0277(11) -0.0023(8) -0.0035(9) -0.0042(10)
O3 0.0194(9) 0.0187(10) 0.0357(13) 0.0038(8) 0.0001(8) 0.0039(9)
O4 0.0182(10) 0.0299(12) 0.0236(11) -0.0006(8) -0.0009(8) 0.0042(9)
O5 0.0253(10) 0.0283(12) 0.0201(11) 0.0004(9) -0.0015(8) 0.0003(9)
O6 0.0280(10) 0.0235(11) 0.0260(11) -0.0048(8) 0.0052(9) 0.0038(9)
O7 0.0359(11) 0.0209(10) 0.0323(11) -0.0011(8) 0.0050(10) 0.0031(10)
O8 0.0213(10) 0.0183(11) 0.0463(15) 0.0025(8) -0.0036(9) -0.0054(10)
O9 0.0196(10) 0.0289(12) 0.0202(11) -0.0003(8) 0.0007(7) -0.0049(8)
O10 0.0246(10) 0.0286(12) 0.0211(11) -0.0008(8) 0.0010(8) -0.0004(9)
C1 0.0438(18) 0.0194(17) 0.0260(16) -0.0060(13) 0.0026(13) -0.0038(13)
C2 0.0380(16) 0.0220(17) 0.0324(17) 0.0051(14) 0.0009(13) -0.0015(14)
C3 0.0339(17) 0.0226(17) 0.050(2) 0.0046(13) -0.0173(15) 0.0024(15)
C4 0.0192(13) 0.0258(17) 0.052(2) 0.0060(11) -0.0049(13) -0.0050(15)
C5 0.0207(13) 0.0198(15) 0.0355(17) -0.0019(11) -0.0005(13) 0.0051(14)
C6 0.0179(13) 0.0263(17) 0.0302(17) -0.0023(11) 0.0070(12) -0.0005(13)
C7 0.0294(16) 0.0264(17) 0.0254(17) -0.0001(12) -0.0037(12) 0.0090(13)
C8 0.0285(16) 0.0277(18) 0.0237(16) 0.0053(12) -0.0007(12) 0.0043(13)
C9 0.0270(15) 0.043(2) 0.0189(15) -0.0020(13) -0.0039(12) -0.0025(14)
C10 0.0266(15) 0.040(2) 0.0273(17) -0.0067(13) -0.0065(12) -0.0044(14)
C11 0.0465(18) 0.0229(17) 0.0283(17) -0.0073(14) 0.0010(14) 0.0054(13)
C12 0.0431(18) 0.0237(18) 0.0349(18) 0.0038(14) -0.0035(14) 0.0050(14)
C13 0.0427(19) 0.0243(18) 0.053(2) 0.0030(14) 0.0160(16) -0.0033(16)
C14 0.0256(15) 0.0272(18) 0.053(2) 0.0078(12) 0.0064(14) 0.0039(16)
C15 0.0194(13) 0.0208(15) 0.0389(18) -0.0034(11) 0.0002(13) -0.0004(14)
C16 0.0205(14) 0.0280(17) 0.0260(16) -0.0049(12) -0.0036(12) 0.0005(13)
C17 0.0302(15) 0.0279(17) 0.0242(16) -0.0008(13) 0.0043(12) -0.0074(13)
C18 0.0295(15) 0.0299(18) 0.0241(16) 0.0028(13) 0.0026(12) -0.0049(14)
C19 0.0240(14) 0.046(2) 0.0217(16) -0.0013(13) 0.0056(12) -0.0005(14)
C20 0.0270(15) 0.041(2) 0.0254(16) -0.0085(13) 0.0059(12) 0.0060(14)
N1 0.0291(13) 0.0195(14) 0.0281(14) 0.0015(10) 0.0089(11) -0.0028(11)
N2 0.0268(13) 0.0229(14) 0.0237(14) 0.0013(10) 0.0002(10) 0.0060(9)
N3 0.0311(13) 0.0240(15) 0.0306(15) 0.0031(11) -0.0116(11) 0.0004(11)
N4 0.0230(12) 0.0264(14) 0.0213(13) -0.0023(10) -0.0019(10) -0.0060(11)
O11 0.0340(11) 0.0390(14) 0.0276(12) -0.0093(10) 0.0007(9) -0.0018(10)
O12 0.0336(11) 0.0302(12) 0.0237(11) -0.0035(9) -0.0014(9) 0.0012(9)
O13 0.0384(12) 0.0325(13) 0.0430(14) 0.0014(10) 0.0198(10) 0.0127(11)
O14 0.0259(11) 0.0315(13) 0.0352(13) 0.0016(9) 0.0025(9) 0.0000(10)
O15 0.0282(11) 0.0428(15) 0.0305(13) 0.0034(10) -0.0058(9) -0.0058(11)
O16 0.0381(12) 0.0259(12) 0.0314(12) 0.0036(9) 0.0071(9) 0.0015(9)
O17 0.0323(11) 0.0341(12) 0.0264(12) -0.0081(9) -0.0011(8) -0.0004(9)
O18 0.0378(12) 0.0311(13) 0.0263(11) -0.0053(10) -0.0001(9) -0.0001(10)
O19 0.0418(12) 0.0237(12) 0.0516(15) 0.0003(10) -0.0188(11) -0.0093(11)
O20 0.0270(11) 0.0362(13) 0.0257(12) 0.0021(9) 0.0016(9) 0.0002(10)
O21 0.0223(10) 0.0319(13) 0.0290(12) 0.0002(9) -0.0007(8) 0.0023(10)
O22 0.0360(12) 0.0310(13) 0.0312(13) 0.0009(10) -0.0095(9) 0.0020(10)

loop_
_atom_type_symbol
_atom_type_description
_atom_type_scat_dispersion_real
_atom_type_scat_dispersion_imag
_atom_type_scat_source
C C 0.0033 0.0016 'International Tables Vol C Tables 4.2.6.8 and 6.1.1.4'
H H 0.0000 0.0000 'International Tables Vol C Tables 4.2.6.8 and 6.1.1.4'
N N 0.0061 0.0033 'International Tables Vol C Tables 4.2.6.8 and 6.1.1.4'
O O 0.0106 0.0060 'International Tables Vol C Tables 4.2.6.8 and 6.1.1.4'
Ca Ca 0.2262 0.3064 'International Tables Vol C Tables 4.2.6.8 and 6.1.1.4'

loop_
_geom_angle_atom_site_label_1
_geom_angle_atom_site_label_2
_geom_angle_atom_site_label_3
_geom_angle
_geom_angle_publ_flag
O15 Ca1 O11 76.91(8) ?
O15 Ca1 O12 74.84(8) ?
O15 Ca1 O4 92.30(8) ?
O11 Ca1 O4 152.00(7) ?
O12 Ca1 O4 149.58(7) ?
O15 Ca1 O3 121.96(7) ?
O11 Ca1 O3 140.59(7) ?
O12 Ca1 O3 96.38(7) ?
O4 Ca1 O3 66.82(6) y
O15 Ca1 O1 130.52(7) ?
O11 Ca1 O1 75.31(7) ?
O12 Ca1 O1 115.89(7) ?
O4 Ca1 O1 93.55(7) ?
O3 Ca1 O1 105.34(7) ?
O15 Ca1 O5 73.56(7) ?
O11 Ca1 O5 85.94(7) ?
O12 Ca1 O5 132.20(7) ?
O4 Ca1 O5 66.15(6) y
O3 Ca1 O5 130.81(7) ?
O1 Ca1 O5 64.39(7) y
O15 Ca1 O2 147.17(8) ?
O11 Ca1 O2 80.98(7) ?
O12 Ca1 O2 72.46(7) ?
O4 Ca1 O2 117.76(7) ?
O3 Ca1 O2 65.25(6) y
O1 Ca1 O2 64.45(7) y
O5 Ca1 O2 128.84(7) ?
O11 Ca1 O12 52.36(7) y
O15 Ca1 O14 50.61(7) y
O11 Ca1 O14 114.82(8) ?
O12 Ca1 O14 76.18(7) ?
O4 Ca1 O14 74.44(7) ?
O3 Ca1 O14 71.43(7) ?
O1 Ca1 O14 167.92(7) ?
O5 Ca1 O14 108.41(7) ?
O2 Ca1 O14 122.01(7) ?
O15 Ca1 N1 73.21(8) ?
O11 Ca1 N1 26.24(7) ?
O12 Ca1 N1 26.15(7) ?
O4 Ca1 N1 165.49(7) ?
O3 Ca1 N1 119.97(7) ?
O1 Ca1 N1 96.51(7) ?
O5 Ca1 N1 109.14(7) ?
O2 Ca1 N1 76.20(7) ?
O14 Ca1 N1 95.09(7) ?
O15 Ca1 N2 25.22(7) ?
O11 Ca1 N2 95.30(7) ?
O12 Ca1 N2 72.77(7) ?
O4 Ca1 N2 83.87(7) ?
O3 Ca1 N2 96.87(7) ?
O1 Ca1 N2 154.61(7) ?
O5 Ca1 N2 91.80(7) ?
O2 Ca1 N2 138.36(7) ?
O14 Ca1 N2 25.44(6) ?
N1 Ca1 N2 82.55(7) ?
O20 Ca2 O17 82.11(8) ?
O20 Ca2 O8 121.91(7) ?
O17 Ca2 O8 141.15(8) ?
O20 Ca2 O18 79.01(8) ?
O8 Ca2 O18 99.57(7) ?
O20 Ca2 O9 87.76(7) ?
O17 Ca2 O9 151.01(7) ?
O8 Ca2 O9 66.28(6) y
O18 Ca2 O9 151.49(7) ?
O20 Ca2 O10 73.78(7) ?
O17 Ca2 O10 85.49(7) ?
O8 Ca2 O10 128.21(7) ?
O18 Ca2 O10 132.13(7) ?
O9 Ca2 O10 65.58(6) y
O20 Ca2 O6 132.39(7) ?
O17 Ca2 O6 72.92(7) ?
O8 Ca2 O6 102.15(7) ?
O18 Ca2 O6 112.67(7) ?
O9 Ca2 O6 94.93(7) ?
O10 Ca2 O6 64.58(7) y
O17 Ca2 O21 115.88(7) ?
O8 Ca2 O21 72.16(7) ?
O18 Ca2 O21 75.51(7) ?
O9 Ca2 O21 76.54(7) ?
O10 Ca2 O21 113.13(7) ?
O6 Ca2 O21 171.06(7) ?
O20 Ca2 O7 148.93(8) ?
O17 Ca2 O7 79.25(7) ?
O8 Ca2 O7 64.85(7) y
O18 Ca2 O7 69.92(7) ?
O9 Ca2 O7 119.73(7) ?
O10 Ca2 O7 128.67(7) ?
O6 Ca2 O7 64.10(7) y
O17 Ca2 O18 51.94(7) y
O20 Ca2 O21 50.99(7) y
O21 Ca2 O7 117.68(7) ?
O20 Ca2 N3 83.06(8) ?
O17 Ca2 N3 26.23(7) ?
O8 Ca2 N3 119.61(8) ?
O18 Ca2 N3 26.17(7) ?
O9 Ca2 N3 170.79(7) ?
O10 Ca2 N3 110.74(7) ?
O6 Ca2 N3 90.69(7) ?
O21 Ca2 N3 98.11(8) ?
O7 Ca2 N3 69.34(7) ?
O20 Ca2 N4 25.53(7) ?
O17 Ca2 N4 98.15(7) ?
O8 Ca2 N4 97.50(7) ?
O18 Ca2 N4 74.02(7) ?
O9 Ca2 N4 83.15(7) ?
O10 Ca2 N4 94.73(7) ?
O6 Ca2 N4 157.59(7) ?
O21 Ca2 N4 25.59(6) ?
O7 Ca2 N4 135.66(8) ?
N3 Ca2 N4 88.87(7) ?
C1 O1 C10 112.3(2) ?
C1 O1 Ca1 114.99(17) ?
C10 O1 Ca1 112.31(17) ?
C2 O2 C3 113.5(2) ?
C2 O2 Ca1 114.75(17) ?
C3 O2 Ca1 111.03(16) ?
C4 O3 C5 114.0(2) ?
C4 O3 Ca1 120.98(17) ?
C5 O3 Ca1 115.52(15) ?
C6 O4 C7 114.0(2) ?
C6 O4 Ca1 114.94(17) ?
C7 O4 Ca1 120.02(16) ?
C9 O5 C8 112.4(2) ?
C9 O5 Ca1 118.23(16) ?
C8 O5 Ca1 109.86(16) ?
C20 O6 C11 112.3(2) ?
C20 O6 Ca2 112.27(17) ?
C11 O6 Ca2 114.39(18) ?
C13 O7 C12 113.7(3) ?
C13 O7 Ca2 110.72(18) ?
C12 O7 Ca2 116.67(18) ?
C14 O8 C15 114.5(2) ?
C14 O8 Ca2 122.48(17) ?
C15 O8 Ca2 116.68(15) ?
C16 O9 C17 112.9(2) ?
C16 O9 Ca2 115.32(16) ?
C17 O9 Ca2 120.03(16) ?
C19 O10 C18 111.9(2) ?
C19 O10 Ca2 118.35(17) ?
C18 O10 Ca2 110.91(16) ?
O1 C1 C2 106.7(2) ?
O1 C1 H1A 110.4 ?
C2 C1 H1A 110.4 ?
O1 C1 H1B 110.4 ?
C2 C1 H1B 110.4 ?
H1A C1 H1B 108.6 ?
O2 C2 C1 105.6(2) ?
O2 C2 H2A 110.6 ?
C1 C2 H2A 110.6 ?
O2 C2 H2B 110.6 ?
C1 C2 H2B 110.6 ?
H2A C2 H2B 108.8 ?
O2 C3 C4 110.6(2) ?
O2 C3 H3A 109.5 ?
C4 C3 H3A 109.5 ?
O2 C3 H3B 109.5 ?
C4 C3 H3B 109.5 ?
H3A C3 H3B 108.1 ?
O3 C4 C3 106.7(2) ?
O3 C4 H4A 110.4 ?
C3 C4 H4A 110.4 ?
O3 C4 H4B 110.4 ?
C3 C4 H4B 110.4 ?
H4A C4 H4B 108.6 ?
O3 C5 C6 109.7(2) ?
O3 C5 H5A 109.7 ?
C6 C5 H5A 109.7 ?
O3 C5 H5B 109.7 ?
C6 C5 H5B 109.7 ?
H5A C5 H5B 108.2 ?
O4 C6 C5 106.7(2) ?
O4 C6 H6A 110.4 ?
C5 C6 H6A 110.4 ?
O4 C6 H6B 110.4 ?
C5 C6 H6B 110.4 ?
H6A C6 H6B 108.6 ?
O4 C7 C8 106.4(2) ?
O4 C7 H7A 110.5 ?
C8 C7 H7A 110.5 ?
O4 C7 H7B 110.5 ?
C8 C7 H7B 110.5 ?
H7A C7 H7B 108.6 ?
O5 C8 C7 111.0(2) ?
O5 C8 H8A 109.4 ?
C7 C8 H8A 109.4 ?
O5 C8 H8B 109.4 ?
C7 C8 H8B 109.4 ?
H8A C8 H8B 108.0 ?
O5 C9 C10 107.1(2) ?
O5 C9 H9A 110.3 ?
C10 C9 H9A 110.3 ?
O5 C9 H9B 110.3 ?
C10 C9 H9B 110.3 ?
H9A C9 H9B 108.5 ?
O1 C10 C9 106.4(2) ?
O1 C10 H10A 110.4 ?
C9 C10 H10A 110.4 ?
O1 C10 H10B 110.4 ?
C9 C10 H10B 110.4 ?
H10A C10 H10B 108.6 ?
O6 C11 C12 107.1(2) ?
O6 C11 H11A 110.3 ?
C12 C11 H11A 110.3 ?
O6 C11 H11B 110.3 ?
C12 C11 H11B 110.3 ?
H11A C11 H11B 108.5 ?
O7 C12 C11 106.9(2) ?
O7 C12 H12A 110.3 ?
C11 C12 H12A 110.3 ?
O7 C12 H12B 110.3 ?
C11 C12 H12B 110.3 ?
H12A C12 H12B 108.6 ?
O7 C13 C14 111.7(3) ?
O7 C13 H13A 109.3 ?
C14 C13 H13A 109.3 ?
O7 C13 H13B 109.3 ?
C14 C13 H13B 109.3 ?
H13A C13 H13B 107.9 ?
O8 C14 C13 105.4(2) ?
O8 C14 H14A 110.7 ?
C13 C14 H14A 110.7 ?
O8 C14 H14B 110.7 ?
C13 C14 H14B 110.7 ?
H14A C14 H14B 108.8 ?
O8 C15 C16 109.6(2) ?
O8 C15 H15A 109.7 ?
C16 C15 H15A 109.7 ?
O8 C15 H15B 109.7 ?
C16 C15 H15B 109.7 ?
H15A C15 H15B 108.2 ?
O9 C16 C15 107.3(2) ?
O9 C16 H16A 110.3 ?
C15 C16 H16A 110.3 ?
O9 C16 H16B 110.3 ?
C15 C16 H16B 110.3 ?
H16A C16 H16B 108.5 ?
O9 C17 C18 106.5(2) ?
O9 C17 H17A 110.4 ?
C18 C17 H17A 110.4 ?
O9 C17 H17B 110.4 ?
C18 C17 H17B 110.4 ?
H17A C17 H17B 108.6 ?
O10 C18 C17 110.6(2) ?
O10 C18 H18A 109.5 ?
C17 C18 H18A 109.5 ?
O10 C18 H18B 109.5 ?
C17 C18 H18B 109.5 ?
H18A C18 H18B 108.1 ?
O10 C19 C20 107.9(2) ?
O10 C19 H19A 110.1 ?
C20 C19 H19A 110.1 ?
O10 C19 H19B 110.1 ?
C20 C19 H19B 110.1 ?
H19A C19 H19B 108.4 ?
O6 C20 C19 106.8(2) ?
O6 C20 H20A 110.4 ?
C19 C20 H20A 110.4 ?
O6 C20 H20B 110.4 ?
C19 C20 H20B 110.4 ?
H20A C20 H20B 108.6 ?
O13 N1 O12 121.1(3) y
O13 N1 O11 121.1(3) y
O12 N1 O11 117.8(2) y
O13 N1 Ca1 176.88(19) ?
O12 N1 Ca1 59.09(14) ?
O11 N1 Ca1 58.84(14) ?
O16 N2 O14 122.4(3) ?
O16 N2 O15 121.0(2) ?
O14 N2 O15 116.5(3) ?
O16 N2 Ca1 173.4(2) ?
O14 N2 Ca1 61.58(15) ?
O15 N2 Ca1 55.09(14) ?
O19 N3 O18 121.9(3) ?
O19 N3 O17 120.6(3) ?
O18 N3 O17 117.6(2) ?
O19 N3 Ca2 168.2(2) ?
O18 N3 Ca2 60.66(14) ?
O17 N3 Ca2 58.45(13) ?
O22 N4 O21 122.5(2) ?
O22 N4 O20 121.2(2) ?
O21 N4 O20 116.3(2) ?
O22 N4 Ca2 172.71(19) ?
O21 N4 Ca2 60.62(14) ?
O20 N4 Ca2 56.07(14) ?
N1 O11 Ca1 94.91(16) ?
N1 O12 Ca1 94.76(17) ?
N2 O14 Ca1 92.98(17) ?
N2 O15 Ca1 99.68(16) ?
N3 O17 Ca2 95.32(16) ?
N3 O18 Ca2 93.17(17) ?
N4 O20 Ca2 98.40(16) ?
N4 O21 Ca2 93.79(16) ?

loop_
_geom_bond_atom_site_label_1
_geom_bond_atom_site_label_2
_geom_bond_distance
_geom_bond_publ_flag
Ca1 O1 2.514(2) y
Ca1 O2 2.561(2) y
Ca1 O3 2.4759(19) y
Ca1 O4 2.476(2) y
Ca1 O5 2.523(2) y
Ca1 O11 2.454(2) y
Ca1 O12 2.460(2) y
Ca1 O14 2.588(2) y
Ca1 O15 2.444(2) y
Ca1 N1 2.857(3) ?
Ca1 N2 2.938(3) ?
Ca2 O6 2.539(2) y
Ca2 O7 2.567(2) y
Ca2 O8 2.464(2) y
Ca2 O9 2.502(2) y
Ca2 O10 2.514(2) y
Ca2 O17 2.453(2) y
Ca2 O18 2.502(2) y
Ca2 O20 2.448(2) y
Ca2 O21 2.548(2) y
Ca2 N3 2.866(3) ?
Ca2 N4 2.918(3) ?
O1 C1 1.430(4) ?
O1 C10 1.432(3) ?
O2 C2 1.429(4) ?
O2 C3 1.438(3) ?
O3 C4 1.431(3) ?
O3 C5 1.439(3) ?
O4 C6 1.439(3) ?
O4 C7 1.444(3) ?
O5 C9 1.447(4) ?
O5 C8 1.449(4) ?
O6 C20 1.436(3) ?
O6 C11 1.437(4) ?
O7 C13 1.425(4) ?
O7 C12 1.437(4) ?
O8 C14 1.429(3) ?
O8 C15 1.439(3) ?
O9 C16 1.434(3) ?
O9 C17 1.441(3) ?
O10 C19 1.429(4) ?
O10 C18 1.440(4) ?
C1 C2 1.491(4) ?
C1 H1A 0.990 ?
C1 H1B 0.990 ?
C2 H2A 0.990 ?
C2 H2B 0.990 ?
C3 C4 1.495(5) ?
C3 H3A 0.990 ?
C3 H3B 0.990 ?
C4 H4A 0.990 ?
C4 H4B 0.990 ?
C5 C6 1.501(4) ?
C5 H5A 0.990 ?
C5 H5B 0.990 ?
C6 H6A 0.990 ?
C6 H6B 0.990 ?
C7 C8 1.492(4) ?
C7 H7A 0.990 ?
C7 H7B 0.990 ?
C8 H8A 0.990 ?
C8 H8B 0.990 ?
C9 C10 1.493(5) ?
C9 H9A 0.990 ?
C9 H9B 0.990 ?
C10 H10A 0.990 ?
C10 H10B 0.990 ?
C11 C12 1.487(4) ?
C11 H11A 0.990 ?
C11 H11B 0.990 ?
C12 H12A 0.990 ?
C12 H12B 0.990 ?
C13 C14 1.499(5) ?
C13 H13A 0.990 ?
C13 H13B 0.990 ?
C14 H14A 0.990 ?
C14 H14B 0.990 ?
C15 C16 1.495(4) ?
C15 H15A 0.990 ?
C15 H15B 0.990 ?
C16 H16A 0.990 ?
C16 H16B 0.990 ?
C17 C18 1.503(4) ?
C17 H17A 0.990 ?
C17 H17B 0.990 ?
C18 H18A 0.990 ?
C18 H18B 0.990 ?
C19 C20 1.489(5) ?
C19 H19A 0.990 ?
C19 H19B 0.990 ?
C20 H20A 0.990 ?
C20 H20B 0.990 ?
N1 O11 1.268(3) y
N1 O12 1.263(3) y
N1 O13 1.226(3) y
N2 O16 1.232(3) ?
N2 O14 1.264(3) ?
N2 O15 1.270(3) ?
N3 O19 1.233(3) ?
N3 O18 1.266(3) ?
N3 O17 1.272(3) ?
N4 O22 1.228(3) ?
N4 O21 1.263(3) ?
N4 O20 1.271(3) ?

loop_
_geom_torsion_atom_site_label_1
_geom_torsion_atom_site_label_2
_geom_torsion_atom_site_label_3
_geom_torsion_atom_site_label_4
_geom_torsion
O15 Ca1 O1 C1 125.63(19)
O11 Ca1 O1 C1 67.77(18)
O12 Ca1 O1 C1 33.78(19)
O4 Ca1 O1 C1 -138.30(18)
O3 Ca1 O1 C1 -71.37(19)
O5 Ca1 O1 C1 160.3(2)
O2 Ca1 O1 C1 -19.12(17)
O14 Ca1 O1 C1 -144.1(3)
N1 Ca1 O1 C1 52.18(19)
N2 Ca1 O1 C1 138.5(2)
O15 Ca1 O1 C10 -4.4(2)
O11 Ca1 O1 C10 -62.28(19)
O12 Ca1 O1 C10 -96.28(19)
O4 Ca1 O1 C10 91.65(19)
O3 Ca1 O1 C10 158.58(18)
O5 Ca1 O1 C10 30.26(18)
O2 Ca1 O1 C10 -149.2(2)
O14 Ca1 O1 C10 85.8(4)
N1 Ca1 O1 C10 -77.87(19)
N2 Ca1 O1 C10 8.5(3)
O15 Ca1 O2 C2 -142.67(19)
O11 Ca1 O2 C2 -94.66(18)
O12 Ca1 O2 C2 -147.90(19)
O4 Ca1 O2 C2 63.27(19)
O3 Ca1 O2 C2 106.19(19)
O1 Ca1 O2 C2 -16.71(17)
O5 Ca1 O2 C2 -17.4(2)
O14 Ca1 O2 C2 151.63(18)
N1 Ca1 O2 C2 -121.00(19)
N2 Ca1 O2 C2 177.50(17)
O15 Ca1 O2 C3 87.0(2)
O11 Ca1 O2 C3 135.0(2)
O12 Ca1 O2 C3 81.8(2)
O4 Ca1 O2 C3 -67.1(2)
O3 Ca1 O2 C3 -24.14(19)
O1 Ca1 O2 C3 -147.0(2)
O5 Ca1 O2 C3 -147.69(19)
O14 Ca1 O2 C3 21.3(2)
N1 Ca1 O2 C3 108.7(2)
N2 Ca1 O2 C3 47.2(2)
O15 Ca1 O3 C4 -149.1(2)
O11 Ca1 O3 C4 -39.3(3)
O12 Ca1 O3 C4 -73.0(2)
O4 Ca1 O3 C4 133.3(2)
O1 Ca1 O3 C4 46.1(2)
O5 Ca1 O3 C4 115.3(2)
O2 Ca1 O3 C4 -5.7(2)
O14 Ca1 O3 C4 -146.1(2)
N1 Ca1 O3 C4 -61.0(2)
N2 Ca1 O3 C4 -146.4(2)
O15 Ca1 O3 C5 66.5(2)
O11 Ca1 O3 C5 176.32(18)
O12 Ca1 O3 C5 142.61(19)
O4 Ca1 O3 C5 -11.02(18)
O1 Ca1 O3 C5 -98.29(19)
O5 Ca1 O3 C5 -29.1(2)
O2 Ca1 O3 C5 -150.1(2)
O14 Ca1 O3 C5 69.54(19)
N1 Ca1 O3 C5 154.62(18)
N2 Ca1 O3 C5 69.3(2)
O15 Ca1 O4 C6 -144.81(19)
O11 Ca1 O4 C6 149.2(2)
O12 Ca1 O4 C6 -81.5(2)
O3 Ca1 O4 C6 -20.82(18)
O1 Ca1 O4 C6 84.35(19)
O5 Ca1 O4 C6 144.3(2)
O2 Ca1 O4 C6 21.5(2)
O14 Ca1 O4 C6 -96.92(19)
N1 Ca1 O4 C6 -141.8(3)
N2 Ca1 O4 C6 -121.00(19)
O15 Ca1 O4 C7 73.4(2)
O11 Ca1 O4 C7 7.4(3)
O12 Ca1 O4 C7 136.7(2)
O3 Ca1 O4 C7 -162.6(2)
O1 Ca1 O4 C7 -57.4(2)
O5 Ca1 O4 C7 2.51(19)
O2 Ca1 O4 C7 -120.33(19)
O14 Ca1 O4 C7 121.3(2)
N1 Ca1 O4 C7 76.4(4)
N2 Ca1 O4 C7 97.2(2)
O15 Ca1 O5 C9 155.6(2)
O11 Ca1 O5 C9 78.07(19)
O12 Ca1 O5 C9 105.08(19)
O4 Ca1 O5 C9 -104.24(19)
O3 Ca1 O5 C9 -86.1(2)
O1 Ca1 O5 C9 2.42(17)
O2 Ca1 O5 C9 3.1(2)
O14 Ca1 O5 C9 -167.10(18)
N1 Ca1 O5 C9 90.52(19)
N2 Ca1 O5 C9 173.26(18)
O15 Ca1 O5 C8 -73.51(17)
O11 Ca1 O5 C8 -151.05(17)
O12 Ca1 O5 C8 -124.04(17)
O4 Ca1 O5 C8 26.63(16)
O3 Ca1 O5 C8 44.8(2)
O1 Ca1 O5 C8 133.30(18)
O2 Ca1 O5 C8 133.96(17)
O14 Ca1 O5 C8 -36.22(18)
N1 Ca1 O5 C8 -138.60(17)
N2 Ca1 O5 C8 -55.86(17)
O20 Ca2 O6 C20 4.4(2)
O17 Ca2 O6 C20 66.09(18)
O8 Ca2 O6 C20 -153.80(18)
O18 Ca2 O6 C20 100.27(19)
O9 Ca2 O6 C20 -87.03(18)
O10 Ca2 O6 C20 -27.06(17)
O7 Ca2 O6 C20 152.2(2)
O20 Ca2 O6 C11 -124.99(18)
O17 Ca2 O6 C11 -63.34(18)
O8 Ca2 O6 C11 76.76(18)
O18 Ca2 O6 C11 -29.16(19)
O9 Ca2 O6 C11 143.54(17)
O10 Ca2 O6 C11 -156.49(19)
O7 Ca2 O6 C11 22.77(17)
O20 Ca2 O7 C13 -86.4(2)
O17 Ca2 O7 C13 -140.5(2)
O8 Ca2 O7 C13 24.2(2)
O18 Ca2 O7 C13 -87.3(2)
O9 Ca2 O7 C13 63.0(2)
O10 Ca2 O7 C13 144.2(2)
O6 Ca2 O7 C13 143.4(2)
O21 Ca2 O7 C13 -26.8(2)
O20 Ca2 O7 C12 141.49(19)
O17 Ca2 O7 C12 87.35(19)
O8 Ca2 O7 C12 -107.9(2)
O18 Ca2 O7 C12 140.6(2)
O9 Ca2 O7 C12 -69.1(2)
O10 Ca2 O7 C12 12.1(2)
O6 Ca2 O7 C12 11.24(18)
O21 Ca2 O7 C12 -158.94(18)
O20 Ca2 O8 C14 150.6(2)
O17 Ca2 O8 C14 29.6(3)
O18 Ca2 O8 C14 67.7(2)
O9 Ca2 O8 C14 -138.3(3)
O10 Ca2 O8 C14 -115.3(2)
O6 Ca2 O8 C14 -48.2(2)
O21 Ca2 O8 C14 138.9(3)
O7 Ca2 O8 C14 5.3(2)
O20 Ca2 O8 C15 -59.0(2)
O17 Ca2 O8 C15 179.98(19)
O18 Ca2 O8 C15 -141.9(2)
O9 Ca2 O8 C15 12.1(2)
O10 Ca2 O8 C15 35.1(2)
O6 Ca2 O8 C15 102.2(2)
O21 Ca2 O8 C15 -70.7(2)
O7 Ca2 O8 C15 155.7(2)
O20 Ca2 O9 C16 145.57(19)
O17 Ca2 O9 C16 -145.16(19)
O8 Ca2 O9 C16 19.05(18)
O18 Ca2 O9 C16 83.7(2)
O10 Ca2 O9 C16 -141.2(2)
O6 Ca2 O9 C16 -82.07(19)
O21 Ca2 O9 C16 95.24(18)
O7 Ca2 O9 C16 -19.2(2)
O20 Ca2 O9 C17 -74.1(2)
O17 Ca2 O9 C17 -4.8(3)
O8 Ca2 O9 C17 159.4(2)
O18 Ca2 O9 C17 -135.9(2)
O10 Ca2 O9 C17 -0.88(19)
O6 Ca2 O9 C17 58.3(2)
O21 Ca2 O9 C17 -124.4(2)
O7 Ca2 O9 C17 121.2(2)
O20 Ca2 O10 C19 -161.8(2)
O17 Ca2 O10 C19 -78.76(19)
O8 Ca2 O10 C19 80.0(2)
O18 Ca2 O10 C19 -103.9(2)
O9 Ca2 O10 C19 103.15(19)
O6 Ca2 O10 C19 -5.54(18)
O21 Ca2 O10 C19 164.99(18)
O7 Ca2 O10 C19 -6.4(2)
O20 Ca2 O10 C18 66.87(17)
O17 Ca2 O10 C18 149.96(18)
O8 Ca2 O10 C18 -51.3(2)
O18 Ca2 O10 C18 124.81(18)
O9 Ca2 O10 C18 -28.14(17)
O6 Ca2 O10 C18 -136.82(19)
O21 Ca2 O10 C18 33.70(19)
O7 Ca2 O10 C18 -137.67(17)
C10 O1 C1 C2 -178.9(2)
Ca1 O1 C1 C2 51.0(3)
C3 O2 C2 C1 176.9(2)
Ca1 O2 C2 C1 47.8(3)
O1 C1 C2 O2 -63.6(3)
C2 O2 C3 C4 -79.5(3)
Ca1 O2 C3 C4 51.5(3)
C5 O3 C4 C3 177.5(2)
Ca1 O3 C4 C3 32.7(3)
O2 C3 C4 O3 -54.7(4)
C4 O3 C5 C6 -107.0(3)
Ca1 O3 C5 C6 39.9(3)
C7 O4 C6 C5 -168.0(2)
Ca1 O4 C6 C5 47.8(3)
O3 C5 C6 O4 -56.6(3)
C6 O4 C7 C8 -171.8(2)
Ca1 O4 C7 C8 -29.7(3)
C9 O5 C8 C7 79.4(3)
Ca1 O5 C8 C7 -54.5(3)
O4 C7 C8 O5 55.1(3)
C8 O5 C9 C10 -162.0(2)
Ca1 O5 C9 C10 -32.3(3)
C1 O1 C10 C9 169.6(2)
Ca1 O1 C10 C9 -59.0(3)
O5 C9 C10 O1 58.3(3)
C20 O6 C11 C12 177.5(3)
Ca2 O6 C11 C12 -53.1(3)
C13 O7 C12 C11 -172.3(3)
Ca2 O7 C12 C11 -41.5(3)
O6 C11 C12 O7 60.7(3)
C12 O7 C13 C14 81.9(3)
Ca2 O7 C13 C14 -51.7(3)
C15 O8 C14 C13 177.6(3)
Ca2 O8 C14 C13 -31.4(4)
O7 C13 C14 O8 53.9(4)
C14 O8 C15 C16 112.5(3)
Ca2 O8 C15 C16 -40.2(3)
C17 O9 C16 C15 171.2(2)
Ca2 O9 C16 C15 -45.6(3)
O8 C15 C16 O9 55.1(3)
C16 O9 C17 C18 168.9(2)
Ca2 O9 C17 C18 27.7(3)
C19 O10 C18 C17 -79.2(3)
Ca2 O10 C18 C17 55.3(3)
O9 C17 C18 O10 -53.8(3)
C18 O10 C19 C20 166.3(2)
Ca2 O10 C19 C20 35.4(3)
C11 O6 C20 C19 -173.9(3)
Ca2 O6 C20 C19 55.5(3)
O10 C19 C20 O6 -58.7(3)
O13 N1 O11 Ca1 -176.4(2)
O12 N1 O11 Ca1 4.0(3)
O15 Ca1 O11 N1 78.53(16)
O12 Ca1 O11 N1 -2.28(14)
O4 Ca1 O11 N1 148.06(17)
O3 Ca1 O11 N1 -46.4(2)
O1 Ca1 O11 N1 -142.84(17)
O5 Ca1 O11 N1 152.58(16)
O2 Ca1 O11 N1 -77.03(16)
O14 Ca1 O11 N1 44.16(18)
O13 N1 O12 Ca1 176.4(2)
O11 N1 O12 Ca1 -4.0(3)
O15 Ca1 O12 N1 -82.70(16)
O11 Ca1 O12 N1 2.29(14)
O4 Ca1 O12 N1 -150.40(15)
O3 Ca1 O12 N1 155.87(15)
O1 Ca1 O12 N1 45.37(17)
O5 Ca1 O12 N1 -32.6(2)
O2 Ca1 O12 N1 94.36(16)
O14 Ca1 O12 N1 -135.08(16)
O16 N2 O14 Ca1 -173.9(2)
O15 N2 O14 Ca1 4.5(2)
O15 Ca1 O14 N2 -2.72(15)
O11 Ca1 O14 N2 42.63(18)
O12 Ca1 O14 N2 78.85(16)
O4 Ca1 O14 N2 -109.13(16)
O3 Ca1 O14 N2 -179.41(17)
O1 Ca1 O14 N2 -103.1(3)
O5 Ca1 O14 N2 -51.48(17)
O2 Ca1 O14 N2 137.54(15)
O16 N2 O15 Ca1 173.6(2)
O14 N2 O15 Ca1 -4.8(3)
O11 Ca1 O15 N2 -135.74(18)
O12 Ca1 O15 N2 -81.66(17)
O4 Ca1 O15 N2 70.38(17)
O3 Ca1 O15 N2 6.4(2)
O1 Ca1 O15 N2 167.03(15)
O5 Ca1 O15 N2 134.68(18)
O2 Ca1 O15 N2 -86.8(2)
O14 Ca1 O15 N2 2.74(15)
O19 N3 O17 Ca2 -166.3(2)
O18 N3 O17 Ca2 14.3(3)
O20 Ca2 O17 N3 -90.30(16)
O8 Ca2 O17 N3 42.5(2)
O18 Ca2 O17 N3 -8.11(15)
O9 Ca2 O17 N3 -160.95(16)
O10 Ca2 O17 N3 -164.52(16)
O6 Ca2 O17 N3 130.71(17)
O21 Ca2 O17 N3 -50.97(17)
O7 Ca2 O17 N3 64.72(16)
O19 N3 O18 Ca2 166.6(2)
O17 N3 O18 Ca2 -14.0(2)
O20 Ca2 O18 N3 96.67(16)
O17 Ca2 O18 N3 8.13(15)
O8 Ca2 O18 N3 -142.44(16)
O9 Ca2 O18 N3 160.52(15)
O10 Ca2 O18 N3 40.7(2)
O6 Ca2 O18 N3 -34.88(17)
O21 Ca2 O18 N3 148.93(17)
O7 Ca2 O18 N3 -83.82(16)
O22 N4 O20 Ca2 -172.0(2)
O21 N4 O20 Ca2 7.5(2)
O17 Ca2 O20 N4 128.48(17)
O8 Ca2 O20 N4 -18.66(19)
O18 Ca2 O20 N4 75.86(16)
O9 Ca2 O20 N4 -78.75(16)
O10 Ca2 O20 N4 -143.95(17)
O6 Ca2 O20 N4 -173.39(14)
O21 Ca2 O20 N4 -4.31(14)
O7 Ca2 O20 N4 75.0(2)
O22 N4 O21 Ca2 172.3(2)
O20 N4 O21 Ca2 -7.2(2)
O20 Ca2 O21 N4 4.30(14)
O17 Ca2 O21 N4 -49.60(17)
O8 Ca2 O21 N4 171.53(17)
O18 Ca2 O21 N4 -83.19(16)
O9 Ca2 O21 N4 102.47(16)
O10 Ca2 O21 N4 46.84(17)
O7 Ca2 O21 N4 -140.76(15)
